data_4034259
loop_
_publ_author_name
'Selmani, Aymane'
'Serpier, Fabien'
'Darses, Sylvain'

_publ_section_title
;
 From Tetrahydrofurans to Tetrahydrobenzo[ d]oxepines via a Regioselective
 Control of Alkyne Insertion in Rhodium-Catalyzed Arylative Cyclization.
;
_journal_issue 7
_journal_name_full 'The Journal of organic chemistry'
_journal_page_first 4566
_journal_page_last 4574
_journal_paper_doi 10.1021/acs.joc.9b00442
_journal_volume 84
_journal_year 2019
_chemical_absolute_configuration ad
_chemical_formula_moiety 'C27 H25 N O5'
_chemical_formula_sum 'C27 H25 N O5'
_chemical_formula_weight 443.48
_space_group_crystal_system orthorhombic
_space_group_IT_number 19
_space_group_name_Hall 'P 2ac 2ab'
_space_group_name_H-M_alt 'P 21 21 21'
_atom_sites_solution_hydrogens geom
_atom_sites_solution_primary dual
_atom_sites_solution_secondary difmap
_audit_creation_method SHELXL-2017/1
_cell_angle_alpha 90
_cell_angle_beta 90
_cell_angle_gamma 90
_cell_formula_units_Z 4
_cell_length_a 7.4815(2)
_cell_length_b 12.4851(2)
_cell_length_c 24.3339(5)
_cell_measurement_reflns_used 6560
_cell_measurement_temperature 200(1)
_cell_measurement_theta_max 66.61
_cell_measurement_theta_min 5.08
_cell_volume 2272.96(8)
_computing_cell_refinement 'Bruker SAINT'
_computing_data_collection 'Bruker APEX2'
_computing_data_reduction 'Bruker SAINT'
_computing_molecular_graphics 'SXGRAPH (Farrugia, 2012)'
_computing_publication_material 'WinGX (Farrugia, 2012)'
_computing_structure_refinement 'SHELXL (Sheldrick, 2015)'
_computing_structure_solution 'SHELXT (Sheldrick, 2015)'
_diffrn_ambient_temperature 200(1)
_diffrn_measured_fraction_theta_full 0.998
_diffrn_measured_fraction_theta_max 0.997
_diffrn_measurement_device_type 'Bruker APEX-II CCD'
_diffrn_measurement_method '\f and \w scans'
_diffrn_radiation_source micro-source
_diffrn_radiation_type CuK\a
_diffrn_radiation_wavelength 1.54178
_diffrn_reflns_av_R_equivalents 0.0197
_diffrn_reflns_av_unetI/netI 0.0213
_diffrn_reflns_Laue_measured_fraction_full 0.998
_diffrn_reflns_Laue_measured_fraction_max 0.997
_diffrn_reflns_limit_h_max 8
_diffrn_reflns_limit_h_min -7
_diffrn_reflns_limit_k_max 14
_diffrn_reflns_limit_k_min -14
_diffrn_reflns_limit_l_max 28
_diffrn_reflns_limit_l_min -28
_diffrn_reflns_number 11200
_diffrn_reflns_point_group_measured_fraction_full 0.999
_diffrn_reflns_point_group_measured_fraction_max 0.997
_diffrn_reflns_theta_full 66.500
_diffrn_reflns_theta_max 66.641
_diffrn_reflns_theta_min 6.188
_exptl_absorpt_coefficient_mu 0.728
_exptl_absorpt_correction_T_max 0.996
_exptl_absorpt_correction_T_min 0.877
_exptl_absorpt_correction_type numerical
_exptl_absorpt_process_details
; 
 SADABS : Krause, L., Herbst-Irmer, R., Sheldrick G.M. & Stalke D.,
 J. Appl. Cryst. 48 (2015) 3-10
;
_exptl_crystal_colour colourless
_exptl_crystal_density_diffrn 1.296
_exptl_crystal_density_method 'not measured'
_exptl_crystal_description prism
_exptl_crystal_F_000 936
_exptl_crystal_size_max 0.3
_exptl_crystal_size_mid 0.1
_exptl_crystal_size_min 0.05
_refine_diff_density_max 0.121
_refine_diff_density_min -0.173
_refine_diff_density_rms 0.030
_refine_ls_abs_structure_details
;
 Flack x determined using 1582 quotients [(I+)-(I-)]/[(I+)+(I-)]
 (Parsons, Flack and Wagner, Acta Cryst. B69 (2013) 249-259).
;
_refine_ls_abs_structure_Flack -0.06(9)
_refine_ls_extinction_method none
_refine_ls_goodness_of_fit_ref 1.059
_refine_ls_hydrogen_treatment constr
_refine_ls_matrix_type full
_refine_ls_number_parameters 335
_refine_ls_number_reflns 4003
_refine_ls_number_restraints 32
_refine_ls_restrained_S_all 1.056
_refine_ls_R_factor_all 0.0323
_refine_ls_R_factor_gt 0.0306
_refine_ls_shift/su_max 0.000
_refine_ls_shift/su_mean 0.000
_refine_ls_structure_factor_coef Fsqd
_refine_ls_weighting_details 'w=1/[\s^2^(Fo^2^)+(0.0518P)^2^+0.1491P] where P=(Fo^2^+2Fc^2^)/3'
_refine_ls_weighting_scheme calc
_refine_ls_wR_factor_gt 0.0822
_refine_ls_wR_factor_ref 0.0840
_reflns_Friedel_coverage 0.734
_reflns_Friedel_fraction_full 0.999
_reflns_Friedel_fraction_max 0.997
_reflns_number_gt 3805
_reflns_number_total 4003
_reflns_threshold_expression 'I > 2\s(I)'
_cod_data_source_file jo9b00442_si_003.cif
_cod_data_source_block as1433
_cod_database_code 4034259
_shelx_shelxl_version_number 2017/1
_shelx_space_group_comment
;
The symmetry employed for this shelxl refinement is uniquely defined
by the following loop, which should always be used as a source of
symmetry information in preference to the above space-group names.
They are only intended as comments.
;

loop_
_space_group_symop_operation_xyz
'x, y, z'
'-x+1/2, -y, z+1/2'
'-x, y+1/2, -z+1/2'
'x+1/2, -y+1/2, -z'

loop_
_atom_site_label
_atom_site_type_symbol
_atom_site_fract_x
_atom_site_fract_y
_atom_site_fract_z
_atom_site_U_iso_or_equiv
_atom_site_adp_type
_atom_site_occupancy
_atom_site_site_symmetry_order
_atom_site_calc_flag
_atom_site_refinement_flags_posn
_atom_site_refinement_flags_adp
_atom_site_refinement_flags_occupancy
_atom_site_disorder_assembly
_atom_site_disorder_group
O1 O 0.0350(2) 0.68525(11) 0.47628(7) 0.0571(4) Uani 1 1 d . . . . .
O4 O 0.1418(3) -0.20144(15) 0.30029(9) 0.0828(6) Uani 1 1 d . . . . .
O5 O 0.0770(4) -0.10053(17) 0.23098(8) 0.0895(7) Uani 1 1 d . . . . .
N1 N 0.1064(3) -0.11434(17) 0.28016(9) 0.0636(6) Uani 1 1 d . . . . .
C1 C 0.0300(4) 0.64104(16) 0.42243(9) 0.0557(5) Uani 1 1 d . . . . .
H1A H 0.052189 0.699221 0.395644 0.067 Uiso 1 1 calc R U . . .
H1B H -0.091779 0.613108 0.415523 0.067 Uiso 1 1 calc R U . . .
C2 C 0.1646(3) 0.55091(15) 0.41177(8) 0.0455(5) Uani 1 1 d . . . . .
H2 H 0.169546 0.541012 0.371016 0.055 Uiso 1 1 calc R U . A 1
C3 C 0.1102(2) 0.44309(14) 0.43593(8) 0.0378(4) Uani 1 1 d . . . . .
C4 C 0.0578(3) 0.43064(14) 0.49107(8) 0.0375(4) Uani 1 1 d . . . . .
C5 C 0.0538(3) 0.52032(14) 0.53156(8) 0.0402(4) Uani 1 1 d . . . . .
C6 C -0.0515(3) 0.61949(15) 0.51614(9) 0.0476(5) Uani 1 1 d . . . . .
H6A H -0.169332 0.597249 0.501580 0.057 Uiso 1 1 calc R U . . .
H6B H -0.072800 0.662449 0.549701 0.057 Uiso 1 1 calc R U . . .
C10 C 0.1152(2) 0.35355(14) 0.40224(8) 0.0369(4) Uani 1 1 d . . . . .
H10 H 0.152690 0.361854 0.365182 0.044 Uiso 1 1 calc R U . . .
C11 C 0.0671(2) 0.25121(13) 0.42082(8) 0.0361(4) Uani 1 1 d . . . . .
C12 C 0.0086(3) 0.24125(14) 0.47492(8) 0.0402(4) Uani 1 1 d . . . . .
H12 H -0.028516 0.173375 0.488369 0.048 Uiso 1 1 calc R U . . .
C13 C 0.0044(3) 0.32908(14) 0.50897(8) 0.0405(4) Uani 1 1 d . . . . .
H13 H -0.035997 0.320555 0.545726 0.049 Uiso 1 1 calc R U . . .
C14 C 0.0766(2) 0.15671(14) 0.38409(7) 0.0365(4) Uani 1 1 d . . . . .
C15 C 0.0437(3) 0.16565(16) 0.32776(8) 0.0439(4) Uani 1 1 d . . . . .
H15 H 0.014284 0.233509 0.312587 0.053 Uiso 1 1 calc R U . . .
C16 C 0.0534(3) 0.07705(17) 0.29382(8) 0.0500(5) Uani 1 1 d . . . . .
H16 H 0.031062 0.083617 0.255538 0.060 Uiso 1 1 calc R U . . .
C17 C 0.0957(3) -0.02064(16) 0.31631(9) 0.0479(5) Uani 1 1 d . . . . .
C18 C 0.1275(3) -0.03349(16) 0.37174(8) 0.0465(4) Uani 1 1 d . . . . .
H18 H 0.155272 -0.101954 0.386479 0.056 Uiso 1 1 calc R U . . .
C19 C 0.1180(3) 0.05585(14) 0.40546(8) 0.0402(4) Uani 1 1 d . . . . .
H19 H 0.139922 0.048365 0.443717 0.048 Uiso 1 1 calc R U . . .
C20 C 0.1306(3) 0.50523(15) 0.58046(8) 0.0422(4) Uani 1 1 d . . . . .
H20 H 0.189978 0.438513 0.584895 0.051 Uiso 1 1 calc R U . . .
C21 C 0.1371(3) 0.57699(16) 0.62868(8) 0.0441(4) Uani 1 1 d . . . . .
C22 C 0.1079(3) 0.53345(18) 0.68106(9) 0.0496(5) Uani 1 1 d . . . . .
C23 C 0.1188(4) 0.6001(2) 0.72663(10) 0.0623(6) Uani 1 1 d . . . . .
H23 H 0.099577 0.570977 0.762208 0.075 Uiso 1 1 calc R U . . .
C24 C 0.1570(4) 0.7074(2) 0.72135(11) 0.0683(7) Uani 1 1 d . . . . .
H24 H 0.162691 0.751679 0.753036 0.082 Uiso 1 1 calc R U . . .
C25 C 0.1869(4) 0.7505(2) 0.66999(12) 0.0633(6) Uani 1 1 d . . . . .
H25 H 0.213118 0.824586 0.666233 0.076 Uiso 1 1 calc R U . . .
C26 C 0.1785(3) 0.68555(18) 0.62384(10) 0.0524(5) Uani 1 1 d . . . . .
H26 H 0.201292 0.715248 0.588580 0.063 Uiso 1 1 calc R U . . .
C27 C 0.0649(4) 0.41658(19) 0.68886(10) 0.0611(6) Uani 1 1 d . . . . .
H27A H 0.042471 0.402423 0.727861 0.092 Uiso 1 1 calc R U . . .
H27B H 0.166057 0.373056 0.676341 0.092 Uiso 1 1 calc R U . . .
H27C H -0.041674 0.398227 0.667436 0.092 Uiso 1 1 calc R U . . .
O2A O 0.6049(3) 0.4837(2) 0.45661(9) 0.0761(6) Uani 0.9 1 d D . P B 1
O3A O 0.4983(2) 0.46121(15) 0.37294(8) 0.0541(4) Uani 0.9 1 d D . P B 1
C7A C 0.3513(3) 0.58716(16) 0.42958(10) 0.0539(5) Uani 0.9 1 d D . P B 1
H7A H 0.382977 0.652196 0.408447 0.065 Uiso 0.9 1 calc R U P B 1
H7B H 0.346088 0.607638 0.468854 0.065 Uiso 0.9 1 calc R U P B 1
C8A C 0.4982(4) 0.5067(2) 0.42243(11) 0.0434(5) Uani 0.9 1 d D . P B 1
C9A C 0.6296(5) 0.3779(3) 0.36463(14) 0.0692(8) Uani 0.9 1 d D . P B 1
H9A H 0.618887 0.349663 0.327193 0.104 Uiso 0.9 1 calc R U P B 1
H9B H 0.749647 0.407420 0.369980 0.104 Uiso 0.9 1 calc R U P B 1
H9C H 0.609161 0.319964 0.391099 0.104 Uiso 0.9 1 calc R U P B 1
O2B O 0.465(3) 0.5132(15) 0.3455(6) 0.078(6) Uani 0.1 1 d D . P B 2
O3B O 0.559(2) 0.4500(17) 0.4261(8) 0.060(4) Uani 0.1 1 d D . P B 2
C7B C 0.3513(3) 0.58716(16) 0.42958(10) 0.0539(5) Uani 0.1 1 d D . P B 2
H7C H 0.371194 0.663921 0.421426 0.065 Uiso 0.1 1 calc R U P B 2
H7D H 0.371455 0.574167 0.469235 0.065 Uiso 0.1 1 calc R U P B 2
C8B C 0.468(3) 0.5168(16) 0.3947(8) 0.046(5) Uani 0.1 1 d D . P B 2
C9B C 0.671(3) 0.3748(18) 0.3965(11) 0.052(5) Uani 0.1 1 d D . P B 2
H9D H 0.734108 0.328651 0.422809 0.078 Uiso 0.1 1 calc R U P B 2
H9E H 0.596980 0.330612 0.372345 0.078 Uiso 0.1 1 calc R U P B 2
H9F H 0.758968 0.414224 0.374446 0.078 Uiso 0.1 1 calc R U P B 2

loop_
_atom_site_aniso_label
_atom_site_aniso_U_11
_atom_site_aniso_U_22
_atom_site_aniso_U_33
_atom_site_aniso_U_23
_atom_site_aniso_U_13
_atom_site_aniso_U_12
O1 0.0679(10) 0.0309(6) 0.0726(10) 0.0008(6) 0.0061(8) 0.0046(7)
O4 0.1091(17) 0.0481(10) 0.0911(13) -0.0273(9) 0.0219(12) -0.0115(10)
O5 0.131(2) 0.0810(13) 0.0563(11) -0.0303(9) 0.0220(11) -0.0347(13)
N1 0.0713(13) 0.0552(12) 0.0642(12) -0.0240(10) 0.0217(10) -0.0224(10)
C1 0.0686(14) 0.0356(9) 0.0630(12) 0.0103(9) 0.0013(12) 0.0044(10)
C2 0.0558(12) 0.0331(9) 0.0474(10) 0.0034(8) 0.0019(9) -0.0040(8)
C3 0.0359(9) 0.0314(8) 0.0461(9) 0.0027(7) -0.0036(8) -0.0001(7)
C4 0.0350(9) 0.0321(8) 0.0453(9) -0.0014(7) -0.0021(7) 0.0034(7)
C5 0.0372(9) 0.0335(9) 0.0497(10) -0.0040(8) 0.0031(8) 0.0003(7)
C6 0.0495(11) 0.0346(9) 0.0587(12) -0.0037(8) 0.0019(10) 0.0056(8)
C10 0.0361(9) 0.0352(8) 0.0394(9) 0.0017(7) -0.0021(7) -0.0010(7)
C11 0.0340(9) 0.0327(8) 0.0415(9) 0.0002(7) -0.0031(7) 0.0001(7)
C12 0.0454(10) 0.0305(8) 0.0446(9) 0.0026(7) 0.0023(8) -0.0009(8)
C13 0.0462(10) 0.0346(9) 0.0408(9) 0.0010(7) 0.0030(8) 0.0014(8)
C14 0.0336(9) 0.0348(8) 0.0412(9) -0.0016(7) 0.0015(7) -0.0041(7)
C15 0.0475(10) 0.0426(9) 0.0417(9) 0.0024(8) -0.0028(8) -0.0051(9)
C16 0.0548(12) 0.0557(12) 0.0395(10) -0.0062(9) 0.0024(9) -0.0149(10)
C17 0.0464(11) 0.0453(10) 0.0521(11) -0.0153(9) 0.0102(9) -0.0147(9)
C18 0.0513(11) 0.0346(9) 0.0536(11) -0.0049(8) 0.0036(9) -0.0045(8)
C19 0.0460(10) 0.0339(8) 0.0408(9) -0.0025(7) -0.0007(8) -0.0017(8)
C20 0.0375(10) 0.0371(9) 0.0520(11) -0.0057(8) 0.0025(8) 0.0012(8)
C21 0.0345(10) 0.0457(10) 0.0519(10) -0.0106(8) 0.0004(8) 0.0003(8)
C22 0.0389(10) 0.0571(12) 0.0527(11) -0.0067(9) -0.0008(9) 0.0001(9)
C23 0.0541(13) 0.0807(17) 0.0519(12) -0.0126(12) 0.0004(10) -0.0006(12)
C24 0.0623(14) 0.0778(17) 0.0649(15) -0.0352(13) -0.0021(12) 0.0006(13)
C25 0.0611(14) 0.0519(13) 0.0768(16) -0.0239(12) -0.0003(13) -0.0066(12)
C26 0.0502(11) 0.0473(11) 0.0598(12) -0.0118(10) 0.0029(10) -0.0052(10)
C27 0.0622(14) 0.0624(13) 0.0588(13) 0.0059(11) -0.0041(11) -0.0070(11)
O2A 0.0874(16) 0.0845(14) 0.0563(11) -0.0054(11) -0.0211(11) 0.0059(13)
O3A 0.0518(10) 0.0622(10) 0.0483(9) -0.0041(9) -0.0048(8) 0.0056(9)
C7A 0.0592(13) 0.0400(10) 0.0626(13) -0.0099(9) 0.0080(11) -0.0136(9)
C8A 0.0481(15) 0.0422(13) 0.0398(14) 0.0060(11) 0.0020(12) -0.0160(11)
C9A 0.0658(19) 0.0764(19) 0.0655(18) -0.0092(16) 0.0031(17) 0.0154(16)
O2B 0.115(16) 0.079(11) 0.041(6) 0.018(8) 0.009(8) 0.051(12)
O3B 0.055(10) 0.077(11) 0.049(9) 0.011(9) 0.004(7) 0.010(8)
C7B 0.0592(13) 0.0400(10) 0.0626(13) -0.0099(9) 0.0080(11) -0.0136(9)
C8B 0.057(12) 0.042(10) 0.038(7) -0.005(8) -0.001(8) -0.006(8)
C9B 0.035(11) 0.061(12) 0.059(13) 0.000(11) -0.004(10) 0.002(8)

loop_
_atom_type_symbol
_atom_type_description
_atom_type_scat_dispersion_real
_atom_type_scat_dispersion_imag
_atom_type_scat_source
C C 0.0181 0.0091 'International Tables Vol C Tables 4.2.6.8 and 6.1.1.4'
H H 0.0000 0.0000 'International Tables Vol C Tables 4.2.6.8 and 6.1.1.4'
N N 0.0311 0.0180 'International Tables Vol C Tables 4.2.6.8 and 6.1.1.4'
O O 0.0492 0.0322 'International Tables Vol C Tables 4.2.6.8 and 6.1.1.4'

loop_
_geom_angle_atom_site_label_1
_geom_angle_atom_site_label_2
_geom_angle_atom_site_label_3
_geom_angle
C1 O1 C6 113.03(16)
O4 N1 O5 123.6(2)
O4 N1 C17 118.8(2)
O5 N1 C17 117.6(2)
O1 C1 C2 115.07(19)
C3 C2 C7B 113.28(17)
C3 C2 C7A 113.28(17)
C3 C2 C1 114.09(18)
C7B C2 C1 109.54(17)
C7A C2 C1 109.54(17)
C10 C3 C4 118.84(16)
C10 C3 C2 118.47(16)
C4 C3 C2 122.68(16)
C13 C4 C3 118.48(16)
C13 C4 C5 117.96(16)
C3 C4 C5 123.55(16)
C20 C5 C4 118.30(16)
C20 C5 C6 124.07(18)
C4 C5 C6 117.42(17)
O1 C6 C5 113.78(17)
C3 C10 C11 122.47(17)
C12 C11 C10 117.83(16)
C12 C11 C14 120.94(16)
C10 C11 C14 121.24(16)
C13 C12 C11 120.38(16)
C12 C13 C4 121.91(17)
C15 C14 C19 118.44(17)
C15 C14 C11 121.31(17)
C19 C14 C11 120.25(16)
C16 C15 C14 120.86(18)
C17 C16 C15 118.98(18)
C16 C17 C18 122.19(18)
C16 C17 N1 118.82(19)
C18 C17 N1 119.0(2)
C17 C18 C19 118.44(19)
C18 C19 C14 121.08(18)
C5 C20 C21 129.52(18)
C26 C21 C22 119.19(19)
C26 C21 C20 122.0(2)
C22 C21 C20 118.80(18)
C23 C22 C21 119.0(2)
C23 C22 C27 119.5(2)
C21 C22 C27 121.5(2)
C24 C23 C22 121.4(2)
C23 C24 C25 119.9(2)
C24 C25 C26 119.9(2)
C25 C26 C21 120.6(2)
C8A O3A C9A 115.7(2)
C8A C7A C2 115.96(17)
O2A C8A O3A 122.0(3)
O2A C8A C7A 125.0(2)
O3A C8A C7A 113.0(2)
C8B O3B C9B 115.0(17)
C8B C7B C2 101.3(9)
O2B C8B O3B 124.1(18)
O2B C8B C7B 125.3(18)
O3B C8B C7B 110.1(15)

loop_
_geom_bond_atom_site_label_1
_geom_bond_atom_site_label_2
_geom_bond_distance
O1 C1 1.422(3)
O1 C6 1.426(3)
O4 N1 1.222(3)
O5 N1 1.229(3)
N1 C17 1.466(3)
C1 C2 1.532(3)
C2 C3 1.524(2)
C2 C7B 1.531(3)
C2 C7A 1.531(3)
C3 C10 1.387(3)
C3 C4 1.407(3)
C4 C13 1.399(2)
C4 C5 1.492(2)
C5 C20 1.335(3)
C5 C6 1.514(3)
C10 C11 1.402(2)
C11 C12 1.393(3)
C11 C14 1.482(2)
C12 C13 1.375(3)
C14 C15 1.397(3)
C14 C19 1.397(3)
C15 C16 1.382(3)
C16 C17 1.374(3)
C17 C18 1.379(3)
C18 C19 1.387(3)
C20 C21 1.477(3)
C21 C26 1.395(3)
C21 C22 1.403(3)
C22 C23 1.389(3)
C22 C27 1.506(3)
C23 C24 1.375(4)
C24 C25 1.379(4)
C25 C26 1.387(3)
O2A C8A 1.188(4)
O3A C8A 1.331(3)
O3A C9A 1.445(4)
C7A C8A 1.499(4)
O2B C8B 1.20(2)
O3B C8B 1.32(2)
O3B C9B 1.45(2)
C7B C8B 1.499(18)
